data_4334425
loop_
_publ_author_name
'Katsuo Fukuhara'
'Shin-ichiro Noro'
'Kunihisa Sugimoto'
'Tomoyuki Akutagawa'
'Kazuya Kubo'
'Takayoshi Nakamura'

_publ_section_title
;
 Porous Coordination Polymer Polymorphs with Different Flexible Pores
 Using a Structurally Flexible and Bent 1,3-Bis(4-pyridyl)propane Ligand
;
_journal_name_full 'Inorganic Chemistry'
_journal_page_first 4229
_journal_page_last 4237
_journal_paper_doi 10.1021/ic301949n
_journal_volume 52
_journal_year 2013
_chemical_formula_moiety 'C34 H40 Cu F6 N4 O8 S2'
_chemical_formula_sum 'C34 H40 Cu F6 N4 O8 S2'
_chemical_formula_weight 874.36
_space_group_IT_number 36
_symmetry_cell_setting orthorhombic
_symmetry_Int_Tables_number 36
_symmetry_space_group_name_Hall 'C 2c -2'
_symmetry_space_group_name_H-M 'C m c 21'
_atom_sites_solution_hydrogens geom
_atom_sites_solution_primary direct
_atom_sites_solution_secondary difmap
_cell_angle_alpha 90.00
_cell_angle_beta 90.00
_cell_angle_gamma 90.00
_cell_formula_units_Z 4
_cell_length_a 12.3248(6)
_cell_length_b 17.1869(6)
_cell_length_c 19.2754(7)
_cell_measurement_temperature 173(2)
_cell_volume 4083.0(3)
_computing_structure_refinement 'SHELXL-97 (Sheldrick, 2008)'
_diffrn_ambient_temperature 173(2)
_diffrn_detector_area_resol_mean 10.0
_diffrn_measured_fraction_theta_full 0.996
_diffrn_measured_fraction_theta_max 0.996
_diffrn_measurement_device_type 'Rigaku R-AXIS RAPID'
_diffrn_measurement_method \w
_diffrn_radiation_type 'Mo K\a'
_diffrn_radiation_wavelength 0.71075
_diffrn_reflns_av_R_equivalents 0.0294
_diffrn_reflns_av_sigmaI/netI 0.0272
_diffrn_reflns_limit_h_max 15
_diffrn_reflns_limit_h_min -15
_diffrn_reflns_limit_k_max 22
_diffrn_reflns_limit_k_min -22
_diffrn_reflns_limit_l_max 24
_diffrn_reflns_limit_l_min -24
_diffrn_reflns_number 19608
_diffrn_reflns_theta_full 27.44
_diffrn_reflns_theta_max 27.44
_diffrn_reflns_theta_min 3.18
_exptl_absorpt_coefficient_mu 0.716
_exptl_absorpt_correction_T_max 1.0000
_exptl_absorpt_correction_T_min 0.6639
_exptl_absorpt_correction_type multi-scan
_exptl_absorpt_process_details
;
PROCESS-AUTO (1998). Automatic Data Acquisition and Processing Package
for 2D image data. Rigaku Corporation, Tokyo, Japan.
;
_exptl_crystal_colour violet
_exptl_crystal_density_diffrn 1.422
_exptl_crystal_description prism
_exptl_crystal_F_000 1804
_exptl_crystal_size_max 0.670
_exptl_crystal_size_mid 0.400
_exptl_crystal_size_min 0.130
_refine_diff_density_max 1.187
_refine_diff_density_min -0.585
_refine_diff_density_rms 0.078
_refine_ls_abs_structure_details 'Flack H D (1983), Acta Cryst. A39, 876-881'
_refine_ls_abs_structure_Flack 0.411(14)
_refine_ls_extinction_method none
_refine_ls_goodness_of_fit_ref 1.050
_refine_ls_hydrogen_treatment constr
_refine_ls_matrix_type full
_refine_ls_number_parameters 274
_refine_ls_number_reflns 4832
_refine_ls_number_restraints 1
_refine_ls_restrained_S_all 1.050
_refine_ls_R_factor_all 0.0466
_refine_ls_R_factor_gt 0.0452
_refine_ls_shift/su_max 0.001
_refine_ls_shift/su_mean 0.000
_refine_ls_structure_factor_coef Fsqd
_refine_ls_weighting_details 'calc w=1/[\s^2^(Fo^2^)+(0.0880P)^2^+3.7567P] where P=(Fo^2^+2Fc^2^)/3'
_refine_ls_weighting_scheme calc
_refine_ls_wR_factor_gt 0.1255
_refine_ls_wR_factor_ref 0.1278
_reflns_number_gt 4662
_reflns_number_total 4832
_reflns_threshold_expression >2\s(I)
_cod_data_source_file ic301949n_si_001.cif
_cod_data_source_block shelxl
_cod_database_code 4334425

loop_
_symmetry_equiv_pos_as_xyz
'x, y, z'
'-x, y, z'
'x, -y, z+1/2'
'-x, -y, z+1/2'
'x+1/2, y+1/2, z'
'-x+1/2, y+1/2, z'
'x+1/2, -y+1/2, z+1/2'
'-x+1/2, -y+1/2, z+1/2'

loop_
_atom_site_label
_atom_site_type_symbol
_atom_site_fract_x
_atom_site_fract_y
_atom_site_fract_z
_atom_site_U_iso_or_equiv
_atom_site_adp_type
_atom_site_occupancy
_atom_site_symmetry_multiplicity
_atom_site_calc_flag
_atom_site_refinement_flags
Cu1 Cu 0.5000 0.29150(2) 0.07160(2) 0.02728(13) Uani 1 2 d S
S1 S 0.5000 0.50727(6) 0.10911(7) 0.0442(3) Uani 1 2 d S
S2 S 0.0000 0.47022(6) 0.36288(7) 0.0507(3) Uani 1 2 d S
F1 F 0.5000 0.6454(2) 0.0581(2) 0.142(3) Uani 1 2 d S
F2 F 0.4142(7) 0.5588(3) -0.0021(3) 0.189(3) Uani 1 1 d .
F3 F -0.0792(7) 0.5433(4) 0.2601(2) 0.223(4) Uani 1 1 d .
F4 F 0.0000 0.4435(3) 0.2302(2) 0.0954(17) Uani 1 2 d S
O1 O 0.5000 0.43049(16) 0.0778(2) 0.0351(6) Uani 1 2 d S
O2 O 0.5955(5) 0.5267(2) 0.1462(3) 0.130(2) Uani 1 1 d .
O3 O 0.0000 0.5396(2) 0.4034(2) 0.0673(13) Uani 1 2 d S
O4 O 0.0923(8) 0.4273(5) 0.3672(3) 0.228(5) Uani 1 1 d .
O5 O 0.5000 0.08916(19) 0.0640(2) 0.0450(7) Uani 1 2 d S
O6 O 0.5000 0.3948(3) 0.3062(4) 0.0925(18) Uani 1 2 d S
N1 N 0.3823(2) 0.27526(15) 0.14315(13) 0.0286(5) Uani 1 1 d .
N2 N 0.3826(2) 0.28781(13) -0.00160(14) 0.0271(5) Uani 1 1 d .
C1 C 0.5000 0.5719(4) 0.0380(3) 0.111(4) Uani 1 2 d S
C2 C 0.0000 0.5016(3) 0.2743(3) 0.0631(18) Uani 1 2 d S
C3 C 0.3394(3) 0.20517(18) 0.1513(2) 0.0424(9) Uani 1 1 d .
H17 H 0.3708 0.1627 0.1269 0.051 Uiso 1 1 calc R
C4 C 0.2505(3) 0.19076(19) 0.1938(2) 0.0426(8) Uani 1 1 d .
H18 H 0.2229 0.1394 0.1985 0.051 Uiso 1 1 calc R
C5 C 0.2026(2) 0.25186(17) 0.22903(14) 0.0282(6) Uani 1 1 d .
C6 C 0.2487(3) 0.3247(2) 0.22124(18) 0.0384(7) Uani 1 1 d .
H19 H 0.2194 0.3680 0.2455 0.046 Uiso 1 1 calc R
C7 C 0.3375(3) 0.33459(19) 0.17817(18) 0.0401(7) Uani 1 1 d .
H20 H 0.3678 0.3851 0.1733 0.048 Uiso 1 1 calc R
C8 C 0.1016(2) 0.24017(19) 0.27269(15) 0.0315(6) Uani 1 1 d .
H21 H 0.0973 0.2815 0.3083 0.038 Uiso 1 1 calc R
H22 H 0.1059 0.1894 0.2968 0.038 Uiso 1 1 calc R
C9 C 0.0000 0.2424(3) 0.2275(2) 0.0280(8) Uani 1 2 d S
H23 H 0.0000 0.2905 0.1992 0.034 Uiso 1 2 calc SR
H24 H 0.0000 0.1973 0.1955 0.034 Uiso 1 2 calc SR
C10 C 0.3499(3) 0.21922(18) -0.02810(17) 0.0337(7) Uani 1 1 d .
H25 H 0.3893 0.1735 -0.0165 0.040 Uiso 1 1 calc R
C11 C 0.2611(3) 0.21276(16) -0.07157(17) 0.0323(6) Uani 1 1 d .
H26 H 0.2402 0.1632 -0.0889 0.039 Uiso 1 1 calc R
C12 C 0.2027(2) 0.27814(17) -0.08979(14) 0.0267(5) Uani 1 1 d .
C13 C 0.2386(3) 0.34918(17) -0.06382(16) 0.0342(6) Uani 1 1 d .
H27 H 0.2021 0.3959 -0.0762 0.041 Uiso 1 1 calc R
C14 C 0.3271(3) 0.35169(17) -0.02013(17) 0.0340(6) Uani 1 1 d .
H28 H 0.3498 0.4007 -0.0024 0.041 Uiso 1 1 calc R
C15 C 0.1026(2) 0.27448(18) -0.13472(15) 0.0296(5) Uani 1 1 d .
H29 H 0.1054 0.2274 -0.1642 0.036 Uiso 1 1 calc R
H30 H 0.1002 0.3206 -0.1655 0.036 Uiso 1 1 calc R
C16 C 0.0000 0.2723(2) -0.0896(2) 0.0267(7) Uani 1 2 d S
H31 H 0.0000 0.2243 -0.0612 0.032 Uiso 1 2 calc SR
H32 H 0.0000 0.3174 -0.0576 0.032 Uiso 1 2 calc SR
C17 C 0.5000 0.0190(3) 0.0666(3) 0.0430(9) Uani 1 2 d S
C18 C 0.6037(5) -0.0250(3) 0.0685(3) 0.0867(17) Uani 1 1 d .
H34 H 0.6599 0.0045 0.0440 0.130 Uiso 1 1 calc R
H35 H 0.5938 -0.0756 0.0460 0.130 Uiso 1 1 calc R
H33 H 0.6259 -0.0328 0.1169 0.130 Uiso 1 1 calc R
C19 C 0.5000 0.4629(3) 0.3181(3) 0.0683(19) Uani 1 2 d S
C20 C 0.6049(7) 0.5046(5) 0.3234(5) 0.119(3) Uani 1 1 d .
H37 H 0.6635 0.4706 0.3072 0.178 Uiso 1 1 calc R
H36 H 0.6181 0.5191 0.3718 0.178 Uiso 1 1 calc R
H38 H 0.6025 0.5516 0.2947 0.178 Uiso 1 1 calc R

loop_
_atom_site_aniso_label
_atom_site_aniso_U_11
_atom_site_aniso_U_22
_atom_site_aniso_U_33
_atom_site_aniso_U_23
_atom_site_aniso_U_13
_atom_site_aniso_U_12
Cu1 0.01416(18) 0.0377(2) 0.0300(2) -0.0004(2) 0.000 0.000
S1 0.0640(7) 0.0265(5) 0.0420(6) -0.0017(4) 0.000 0.000
S2 0.0866(10) 0.0261(5) 0.0394(6) 0.0005(4) 0.000 0.000
F1 0.339(10) 0.0289(16) 0.059(3) 0.0098(16) 0.000 0.000
F2 0.346(8) 0.093(3) 0.128(4) 0.004(3) -0.152(5) 0.036(4)
F3 0.389(10) 0.211(5) 0.069(2) -0.029(3) -0.075(4) 0.214(6)
F4 0.173(5) 0.067(2) 0.047(2) -0.0191(18) 0.000 0.000
O1 0.0345(12) 0.0286(12) 0.0422(15) -0.0050(13) 0.000 0.000
O2 0.186(5) 0.0458(18) 0.158(5) -0.002(2) -0.115(4) -0.013(2)
O3 0.112(4) 0.047(2) 0.043(2) -0.0134(17) 0.000 0.000
O4 0.347(10) 0.247(7) 0.089(3) -0.036(4) -0.062(5) 0.251(8)
O5 0.0422(15) 0.0399(15) 0.053(2) -0.0102(16) 0.000 0.000
O6 0.101(4) 0.042(2) 0.135(5) -0.009(3) 0.000 0.000
N1 0.0193(13) 0.0352(11) 0.0315(12) -0.0012(10) 0.0012(10) 0.0043(10)
N2 0.0160(13) 0.0324(12) 0.0329(13) -0.0016(9) 0.0002(10) -0.0004(8)
C1 0.262(14) 0.037(3) 0.035(3) 0.002(2) 0.000 0.000
C2 0.118(6) 0.032(2) 0.040(3) 0.003(2) 0.000 0.000
C3 0.041(2) 0.0338(15) 0.052(2) -0.0027(13) 0.0196(17) 0.0012(12)
C4 0.0361(17) 0.0356(14) 0.056(2) -0.0034(14) 0.0147(16) -0.0055(14)
C5 0.0184(12) 0.0397(14) 0.0265(11) 0.0040(11) -0.0033(10) -0.0002(11)
C6 0.0340(15) 0.0375(15) 0.0437(16) -0.0062(12) 0.0104(13) 0.0035(13)
C7 0.0374(17) 0.0343(14) 0.0486(18) -0.0068(13) 0.0093(14) -0.0087(13)
C8 0.0179(12) 0.0471(16) 0.0297(13) 0.0020(12) 0.0003(10) 0.0006(11)
C9 0.0165(16) 0.039(2) 0.0286(18) 0.0014(15) 0.000 0.000
C10 0.0276(15) 0.0345(13) 0.0390(17) -0.0028(12) -0.0059(13) 0.0075(11)
C11 0.0270(15) 0.0329(13) 0.0369(15) -0.0032(11) -0.0027(12) -0.0009(10)
C12 0.0156(12) 0.0376(13) 0.0271(12) -0.0011(10) 0.0047(10) 0.0006(10)
C13 0.0268(14) 0.0333(13) 0.0426(14) -0.0049(12) -0.0055(12) 0.0044(11)
C14 0.0250(14) 0.0322(14) 0.0450(16) -0.0015(12) -0.0099(12) 0.0021(10)
C15 0.0199(13) 0.0430(14) 0.0260(13) -0.0031(11) 0.0034(10) 0.0008(11)
C16 0.0172(17) 0.0368(18) 0.0260(17) 0.0003(15) 0.000 0.000
C17 0.056(2) 0.044(2) 0.0293(19) -0.011(2) 0.000 0.000
C18 0.112(4) 0.090(3) 0.058(2) -0.001(3) 0.004(3) 0.058(3)
C19 0.120(6) 0.037(3) 0.048(3) 0.002(2) 0.000 0.000
C20 0.161(7) 0.110(5) 0.085(4) -0.004(4) -0.010(5) -0.059(6)

loop_
_atom_type_symbol
_atom_type_description
_atom_type_scat_dispersion_real
_atom_type_scat_dispersion_imag
_atom_type_scat_source
C C 0.0033 0.0016 'International Tables Vol C Tables 4.2.6.8 and 6.1.1.4'
H H 0.0000 0.0000 'International Tables Vol C Tables 4.2.6.8 and 6.1.1.4'
N N 0.0061 0.0033 'International Tables Vol C Tables 4.2.6.8 and 6.1.1.4'
S S 0.1246 0.1234 'International Tables Vol C Tables 4.2.6.8 and 6.1.1.4'
O O 0.0106 0.0060 'International Tables Vol C Tables 4.2.6.8 and 6.1.1.4'
F F 0.0171 0.0103 'International Tables Vol C Tables 4.2.6.8 and 6.1.1.4'
Cu Cu 0.3201 1.2651 'International Tables Vol C Tables 4.2.6.8 and 6.1.1.4'

loop_
_geom_angle_atom_site_label_1
_geom_angle_atom_site_label_2
_geom_angle_atom_site_label_3
_geom_angle
_geom_angle_site_symmetry_1
_geom_angle_site_symmetry_3
N1 Cu1 N1 91.75(15) . 2_655
N1 Cu1 N2 87.60(8) . .
N1 Cu1 N2 170.24(9) 2_655 .
N1 Cu1 N2 170.24(9) . 2_655
N1 Cu1 N2 87.60(8) 2_655 2_655
N2 Cu1 N2 91.39(15) . 2_655
N1 Cu1 O1 95.98(10) . .
N1 Cu1 O1 95.98(10) 2_655 .
N2 Cu1 O1 93.78(9) . .
N2 Cu1 O1 93.78(9) 2_655 .
O2 S1 O2 112.3(6) . 2_655
O2 S1 O1 115.1(2) . .
O2 S1 O1 115.1(2) 2_655 .
O2 S1 C1 104.1(3) . .
O2 S1 C1 104.1(3) 2_655 .
O1 S1 C1 104.4(3) . .
O4 S2 O4 113.8(10) 2 .
O4 S2 O3 114.8(4) 2 .
O4 S2 O3 114.8(4) . .
O4 S2 C2 102.8(3) 2 .
O4 S2 C2 102.8(3) . .
O3 S2 C2 105.7(3) . .
S1 O1 Cu1 158.2(2) . .
C3 N1 C7 117.9(3) . .
C3 N1 Cu1 119.5(2) . .
C7 N1 Cu1 122.2(2) . .
C14 N2 C10 117.6(3) . .
C14 N2 Cu1 121.6(2) . .
C10 N2 Cu1 120.4(2) . .
F1 C1 F2 109.4(4) . .
F1 C1 F2 109.4(4) . 2_655
F2 C1 F2 105.4(8) . 2_655
F1 C1 S1 112.0(4) . .
F2 C1 S1 110.2(4) . .
F2 C1 S1 110.2(4) 2_655 .
F3 C2 F3 103.6(10) . 2
F3 C2 F4 107.2(4) . .
F3 C2 F4 107.2(4) 2 .
F3 C2 S2 112.6(4) . .
F3 C2 S2 112.6(4) 2 .
F4 C2 S2 112.9(4) . .
N1 C3 C4 123.1(3) . .
N1 C3 H17 118.4 . .
C4 C3 H17 118.4 . .
C5 C4 C3 119.4(3) . .
C5 C4 H18 120.3 . .
C3 C4 H18 120.3 . .
C6 C5 C4 117.3(3) . .
C6 C5 C8 121.2(3) . .
C4 C5 C8 121.5(3) . .
C5 C6 C7 120.1(3) . .
C5 C6 H19 119.9 . .
C7 C6 H19 119.9 . .
N1 C7 C6 122.2(3) . .
N1 C7 H20 118.9 . .
C6 C7 H20 118.9 . .
C5 C8 C9 110.7(2) . .
C5 C8 H21 109.5 . .
C9 C8 H21 109.5 . .
C5 C8 H22 109.5 . .
C9 C8 H22 109.5 . .
H21 C8 H22 108.1 . .
C8 C9 C8 110.3(3) 2 .
C8 C9 H23 109.6 2 .
C8 C9 H23 109.6 . .
C8 C9 H24 109.6 2 .
C8 C9 H24 109.6 . .
H23 C9 H24 108.1 . .
N2 C10 C11 122.5(3) . .
N2 C10 H25 118.8 . .
C11 C10 H25 118.8 . .
C12 C11 C10 120.1(3) . .
C12 C11 H26 119.9 . .
C10 C11 H26 119.9 . .
C11 C12 C13 117.2(3) . .
C11 C12 C15 122.6(3) . .
C13 C12 C15 120.2(3) . .
C14 C13 C12 119.9(3) . .
C14 C13 H27 120.1 . .
C12 C13 H27 120.1 . .
N2 C14 C13 122.7(3) . .
N2 C14 H28 118.7 . .
C13 C14 H28 118.7 . .
C12 C15 C16 110.4(2) . .
C12 C15 H29 109.6 . .
C16 C15 H29 109.6 . .
C12 C15 H30 109.6 . .
C16 C15 H30 109.6 . .
H29 C15 H30 108.1 . .
C15 C16 C15 110.8(3) 2 .
C15 C16 H31 109.5 2 .
C15 C16 H31 109.5 . .
C15 C16 H32 109.5 2 .
C15 C16 H32 109.5 . .
H31 C16 H32 108.1 . .
O5 C17 C18 120.6(3) . 2_655
O5 C17 C18 120.6(3) . .
C18 C17 C18 118.8(6) 2_655 .
C17 C18 H34 109.5 . .
C17 C18 H35 109.5 . .
H34 C18 H35 109.5 . .
C17 C18 H33 109.5 . .
H34 C18 H33 109.5 . .
H35 C18 H33 109.5 . .
O6 C19 C20 119.2(4) . .
O6 C19 C20 119.2(4) . 2_655
C20 C19 C20 121.5(9) . 2_655
C19 C20 H37 109.5 . .
C19 C20 H36 109.5 . .
H37 C20 H36 109.5 . .
C19 C20 H38 109.5 . .
H37 C20 H38 109.5 . .
H36 C20 H38 109.5 . .

loop_
_geom_bond_atom_site_label_1
_geom_bond_atom_site_label_2
_geom_bond_distance
_geom_bond_site_symmetry_2
Cu1 N1 2.021(3) .
Cu1 N1 2.021(3) 2_655
Cu1 N2 2.022(3) .
Cu1 N2 2.022(3) 2_655
Cu1 O1 2.392(3) .
S1 O2 1.416(5) .
S1 O2 1.416(5) 2_655
S1 O1 1.451(3) .
S1 C1 1.765(6) .
S2 O4 1.359(5) 2
S2 O4 1.359(5) .
S2 O3 1.425(4) .
S2 C2 1.790(6) .
F1 C1 1.321(7) .
F2 C1 1.329(7) .
F3 C2 1.241(6) .
F4 C2 1.312(7) .
O5 C17 1.207(6) .
O6 C19 1.192(7) .
N1 C3 1.325(4) .
N1 C7 1.341(4) .
N2 C14 1.342(4) .
N2 C10 1.346(4) .
C1 F2 1.329(7) 2_655
C2 F3 1.241(6) 2
C3 C4 1.389(5) .
C3 H17 0.9500 .
C4 C5 1.383(4) .
C4 H18 0.9500 .
C5 C6 1.382(5) .
C5 C8 1.516(4) .
C6 C7 1.385(5) .
C6 H19 0.9500 .
C7 H20 0.9500 .
C8 C9 1.526(3) .
C8 H21 0.9900 .
C8 H22 0.9900 .
C9 C8 1.526(3) 2
C9 H23 0.9900 .
C9 H24 0.9900 .
C10 C11 1.383(5) .
C10 H25 0.9500 .
C11 C12 1.380(4) .
C11 H26 0.9500 .
C12 C13 1.392(4) .
C12 C15 1.509(4) .
C13 C14 1.379(4) .
C13 H27 0.9500 .
C14 H28 0.9500 .
C15 C16 1.535(3) .
C15 H29 0.9900 .
C15 H30 0.9900 .
C16 C15 1.535(3) 2
C16 H31 0.9900 .
C16 H32 0.9900 .
C17 C18 1.486(5) 2_655
C17 C18 1.486(5) .
C18 H34 0.9800 .
C18 H35 0.9800 .
C18 H33 0.9800 .
C19 C20 1.482(8) .
C19 C20 1.482(8) 2_655
C20 H37 0.9800 .
C20 H36 0.9800 .
C20 H38 0.9800 .
